data_7226738
loop_
_publ_author_name
'Fujita, Wataru'
'Tokumitu, Akio'
'Fujii, Yutaka'
'Kikuchi, Hikomitsu'

_publ_section_title
;
 Crystal growth, structures and magnetic properties of copper hydroxide
 compounds with distorted diamond chain magnetic networks
;
_journal_issue 44
_journal_name_full CrystEngComm
_journal_page_first 8614
_journal_paper_doi 10.1039/C6CE01631F
_journal_volume 18
_journal_year 2016
_chemical_formula_moiety 'C6 H20 Cu3 O16 S2'
_chemical_formula_sum 'C6 H20 Cu3 O16 S2'
_chemical_formula_weight 602.97
_space_group_crystal_system monoclinic
_space_group_IT_number 14
_space_group_name_Hall '-P 2yn'
_space_group_name_H-M_alt 'P 1 21/n 1'
_symmetry_space_group_name_Hall '-P 2yn'
_symmetry_space_group_name_H-M 'P 1 21/n 1'
_atom_sites_solution_hydrogens geom
_atom_sites_solution_primary direct
_atom_sites_solution_secondary difmap
_audit_update_record
;
2016-07-14 deposited with the CCDC.
2016-10-07 downloaded from the CCDC.
;
_cell_angle_alpha 90.0000
_cell_angle_beta 95.904(4)
_cell_angle_gamma 90.0000
_cell_formula_units_Z 2
_cell_length_a 5.6838(9)
_cell_length_b 11.4266(19)
_cell_length_c 13.585(2)
_cell_measurement_reflns_used 3380
_cell_measurement_temperature 150
_cell_measurement_theta_max 27.40
_cell_measurement_theta_min 3.00
_cell_volume 877.6(2)
_computing_cell_refinement 'CrystalClear-SM Expert 2.0 r16'
_computing_data_collection 'CrystalClear-SM Expert 2.0 r16 (Rigaku, 2014)'
_computing_data_reduction 'CrystalClear-SM Expert 2.0 r16'
_computing_molecular_graphics 'CrystalStructure 4.2'
_computing_publication_material 'CrystalStructure 4.2 (Rigaku, 2015)'
_computing_structure_refinement 'SHELXL Version 2014/7 (Sheldrick, 2008)'
_computing_structure_solution 'SHELXT (Sheldrick, 2014)'
_diffrn_ambient_temperature 150
_diffrn_detector_area_resol_mean 7.314
_diffrn_measured_fraction_theta_full 0.999
_diffrn_measured_fraction_theta_max 0.969
_diffrn_measurement_device_type 'Rigaku Mercury70'
_diffrn_measurement_method \w
_diffrn_radiation_type 'Mo K\a'
_diffrn_radiation_wavelength 0.71075
_diffrn_reflns_av_R_equivalents 0.0588
_diffrn_reflns_Laue_measured_fraction_full 0.999
_diffrn_reflns_Laue_measured_fraction_max 0.969
_diffrn_reflns_limit_h_max 6
_diffrn_reflns_limit_h_min -7
_diffrn_reflns_limit_k_max 11
_diffrn_reflns_limit_k_min -14
_diffrn_reflns_limit_l_max 16
_diffrn_reflns_limit_l_min -16
_diffrn_reflns_number 8148
_diffrn_reflns_point_group_measured_fraction_full 0.999
_diffrn_reflns_point_group_measured_fraction_max 0.969
_diffrn_reflns_theta_full 25.242
_diffrn_reflns_theta_max 27.485
_diffrn_reflns_theta_min 3.015
_diffrn_standards_number 0
_exptl_absorpt_coefficient_mu 3.921
_exptl_absorpt_correction_T_max 0.456
_exptl_absorpt_correction_T_min 0.346
_exptl_absorpt_correction_type multi-scan
_exptl_absorpt_process_details 'REQAB (Rigaku, 1998)'
_exptl_crystal_colour blue
_exptl_crystal_density_diffrn 2.282
_exptl_crystal_density_method 'not measured'
_exptl_crystal_description blocl
_exptl_crystal_F_000 606.00
_exptl_crystal_size_max 0.200
_exptl_crystal_size_mid 0.200
_exptl_crystal_size_min 0.200
_refine_diff_density_max 1.85
_refine_diff_density_min -1.12
_refine_ls_extinction_coef 0.0020(17)
_refine_ls_extinction_method SHELXL
_refine_ls_goodness_of_fit_ref 1.188
_refine_ls_hydrogen_treatment mixed
_refine_ls_number_parameters 145
_refine_ls_number_reflns 1953
_refine_ls_number_restraints 5
_refine_ls_R_factor_all 0.0667
_refine_ls_R_factor_gt 0.0574
_refine_ls_shift/su_max 0.000
_refine_ls_structure_factor_coef Fsqd
_refine_ls_weighting_details 'w = 1/[\s^2^(Fo^2^)+(0.0692P)^2^+4.3455P] where P=(Fo^2^+2Fc^2^)/3'
_refine_ls_weighting_scheme calc
_refine_ls_wR_factor_gt 0.1457
_refine_ls_wR_factor_ref 0.1598
_reflns_Friedel_coverage 0.000
_reflns_number_gt 1647
_reflns_number_total 1953
_reflns_threshold_expression F^2^>2.0\s(F^2^)
_cod_data_source_file c6ce01631f2.cif
_cod_data_source_block 151115f4_
_cod_depositor_comments 'Adding full bibliography for 7226738--7226744.cif.'
_cod_database_code 7226738

loop_
_space_group_symop_id
_space_group_symop_operation_xyz
1 +X,+Y,+Z
2 1/2-X,1/2+Y,1/2-Z
3 -X,-Y,-Z
4 -1/2+X,-1/2-Y,-1/2+Z

loop_
_atom_site_label
_atom_site_type_symbol
_atom_site_fract_x
_atom_site_fract_y
_atom_site_fract_z
_atom_site_U_iso_or_equiv
_atom_site_adp_type
_atom_site_occupancy
_atom_site_site_symmetry_order
_atom_site_calc_flag
_atom_site_refinement_flags_posn
_atom_site_refinement_flags_adp
_atom_site_refinement_flags_occupancy
Cu1 Cu 0.44419(11) 0.43309(6) 0.40658(5) 0.0185(3) Uani 1 1 d . . .
Cu2 Cu 0.0000 0.5000 0.5000 0.0191(3) Uani 1 2 d S . P
S3 S -0.0074(2) 0.37009(12) 0.11766(10) 0.0194(3) Uani 1 1 d . . .
O4 O -0.3304(7) 0.5523(3) 0.4613(3) 0.0178(8) Uani 1 1 d D . .
O5 O 0.2466(7) 0.2986(4) 0.3729(3) 0.0236(8) Uani 1 1 d . . .
O6 O 0.5357(7) 0.4292(4) 0.2732(3) 0.0239(9) Uani 1 1 d D . .
O7 O -0.0901(7) 0.3553(3) 0.4329(3) 0.0224(8) Uani 1 1 d . . .
O8 O 0.1566(8) 0.5838(4) 0.3589(3) 0.0233(9) Uani 1 1 d D . .
O9 O -0.0418(7) 0.4549(4) 0.1958(3) 0.0227(8) Uani 1 1 d . . .
O10 O -0.1738(7) 0.2733(4) 0.1165(3) 0.0264(9) Uani 1 1 d . . .
O11 O 0.2399(7) 0.3327(4) 0.1198(3) 0.0236(9) Uani 1 1 d . . .
C12 C 0.0330(9) 0.2843(5) 0.3890(4) 0.0208(11) Uani 1 1 d . . .
C13 C -0.0770(10) 0.4468(5) 0.0044(5) 0.0245(12) Uani 1 1 d . . .
H13A H -0.0578 0.3932 -0.0515 0.029 Uiso 1 1 calc R U .
H13B H -0.2447 0.4716 -0.0005 0.029 Uiso 1 1 calc R U .
C14 C -0.0860(10) 0.1738(5) 0.3514(5) 0.0269(12) Uani 1 1 d . . .
H14A H 0.0262 0.1259 0.3188 0.032 Uiso 1 1 calc R U .
H14B H -0.1401 0.1302 0.4069 0.032 Uiso 1 1 calc R U .
H14C H -0.2219 0.1931 0.3038 0.032 Uiso 1 1 calc R U .
H4 H -0.333(10) 0.614(3) 0.435(4) 0.008(14) Uiso 1 1 d D . .
H6A H 0.661(9) 0.434(8) 0.252(7) 0.06(3) Uiso 1 1 d D . .
H6B H 0.455(9) 0.403(5) 0.227(3) 0.011(14) Uiso 1 1 d D . .
H8A H 0.086(12) 0.570(6) 0.306(3) 0.03(2) Uiso 1 1 d D . .
H8B H 0.179(15) 0.648(8) 0.354(7) 0.05(3) Uiso 1 1 d . . .

loop_
_atom_site_aniso_label
_atom_site_aniso_U_11
_atom_site_aniso_U_22
_atom_site_aniso_U_33
_atom_site_aniso_U_23
_atom_site_aniso_U_13
_atom_site_aniso_U_12
Cu1 0.0180(4) 0.0188(4) 0.0189(4) -0.0011(2) 0.0024(3) -0.0019(2)
Cu2 0.0160(5) 0.0193(5) 0.0220(5) -0.0021(4) 0.0016(3) -0.0006(3)
S3 0.0193(7) 0.0194(6) 0.0195(7) -0.0004(5) 0.0025(5) -0.0003(5)
O4 0.0200(18) 0.0157(17) 0.0182(19) 0.0025(15) 0.0055(14) 0.0016(15)
O5 0.0217(19) 0.024(2) 0.026(2) -0.0011(16) 0.0047(15) -0.0019(16)
O6 0.020(2) 0.033(2) 0.019(2) -0.0016(17) 0.0029(16) -0.0046(17)
O7 0.0201(18) 0.0211(19) 0.026(2) -0.0059(16) 0.0021(15) -0.0028(15)
O8 0.029(2) 0.022(2) 0.018(2) 0.0058(17) -0.0013(16) -0.0024(17)
O9 0.0209(19) 0.025(2) 0.023(2) -0.0056(17) 0.0052(15) -0.0001(16)
O10 0.030(2) 0.0201(19) 0.030(2) 0.0018(17) 0.0074(17) -0.0040(17)
O11 0.0176(18) 0.027(2) 0.025(2) -0.0029(17) 0.0002(15) 0.0054(16)
C12 0.023(3) 0.020(3) 0.019(3) 0.000(2) 0.002(2) 0.001(2)
C13 0.019(3) 0.026(3) 0.028(3) -0.003(2) 0.000(2) 0.000(2)
C14 0.025(3) 0.022(3) 0.035(3) -0.003(2) 0.009(2) -0.002(2)

loop_
_atom_type_symbol
_atom_type_description
_atom_type_scat_dispersion_real
_atom_type_scat_dispersion_imag
_atom_type_scat_source
C C 0.0033 0.0016
;
International Tables for Crystallography
(Vol. C, Tables 4.2.6.8 and 6.1.1.4)
;
H H 0.0000 0.0000
;
International Tables for Crystallography
(Vol. C, Table 6.1.1.4)
;
Cu Cu 0.3201 1.2651
;
International Tables for Crystallography
(Vol. C, Tables 4.2.6.8 and 6.1.1.4)
;
O O 0.0106 0.0060
;
International Tables for Crystallography
(Vol. C, Tables 4.2.6.8 and 6.1.1.4)
;
S S 0.1246 0.1234
;
International Tables for Crystallography
(Vol. C, Tables 4.2.6.8 and 6.1.1.4)
;

loop_
_geom_angle_atom_site_label_1
_geom_angle_atom_site_label_2
_geom_angle_atom_site_label_3
_geom_angle
_geom_angle_site_symmetry_1
_geom_angle_site_symmetry_3
O5 Cu1 O6 88.03(17) . .
O5 Cu1 O4 169.48(17) . 1_655
O6 Cu1 O4 98.23(17) . 1_655
O5 Cu1 O4 92.60(17) . 3_566
O6 Cu1 O4 174.99(17) . 3_566
O4 Cu1 O4 81.91(17) 1_655 3_566
O5 Cu1 O8 98.22(16) . .
O6 Cu1 O8 90.27(16) . .
O4 Cu1 O8 90.24(16) 1_655 .
O4 Cu1 O8 84.71(15) 3_566 .
O5 Cu1 Cu1 132.76(13) . 3_666
O6 Cu1 Cu1 139.12(13) . 3_666
O4 Cu1 Cu1 41.11(11) 1_655 3_666
O4 Cu1 Cu1 40.79(11) 3_566 3_666
O8 Cu1 Cu1 86.65(11) . 3_666
O5 Cu1 Cu2 79.11(12) . .
O6 Cu1 Cu2 135.35(13) . .
O4 Cu1 Cu2 101.83(11) 1_655 .
O4 Cu1 Cu2 40.15(11) 3_566 .
O8 Cu1 Cu2 50.54(10) . .
Cu1 Cu1 Cu2 68.14(2) 3_666 .
O7 Cu2 O7 180.0(2) . 3_566
O7 Cu2 O4 86.30(16) . .
O7 Cu2 O4 93.70(16) 3_566 .
O7 Cu2 O4 93.70(16) . 3_566
O7 Cu2 O4 86.30(16) 3_566 3_566
O4 Cu2 O4 180.0 . 3_566
O7 Cu2 O8 93.84(17) . .
O7 Cu2 O8 86.16(17) 3_566 .
O4 Cu2 O8 94.99(15) . .
O4 Cu2 O8 85.01(15) 3_566 .
O7 Cu2 O8 86.16(17) . 3_566
O7 Cu2 O8 93.84(17) 3_566 3_566
O4 Cu2 O8 85.01(15) . 3_566
O4 Cu2 O8 94.99(15) 3_566 3_566
O8 Cu2 O8 180.0 . 3_566
O7 Cu2 Cu1 102.78(12) . 3_566
O7 Cu2 Cu1 77.22(12) 3_566 3_566
O4 Cu2 Cu1 39.83(11) . 3_566
O4 Cu2 Cu1 140.16(11) 3_566 3_566
O8 Cu2 Cu1 128.84(11) . 3_566
O8 Cu2 Cu1 51.16(11) 3_566 3_566
O7 Cu2 Cu1 77.22(12) . .
O7 Cu2 Cu1 102.78(12) 3_566 .
O4 Cu2 Cu1 140.17(11) . .
O4 Cu2 Cu1 39.84(11) 3_566 .
O8 Cu2 Cu1 51.16(11) . .
O8 Cu2 Cu1 128.84(11) 3_566 .
Cu1 Cu2 Cu1 180.0 3_566 .
O10 S3 O9 112.1(2) . .
O10 S3 O11 113.5(3) . .
O9 S3 O11 112.2(2) . .
O10 S3 C13 106.2(3) . .
O9 S3 C13 105.4(3) . .
O11 S3 C13 106.8(3) . .
Cu1 O4 Cu1 98.09(17) 1_455 3_566
Cu1 O4 Cu2 116.94(19) 1_455 .
Cu1 O4 Cu2 100.01(17) 3_566 .
Cu1 O4 H4 118(4) 1_455 .
Cu1 O4 H4 110(4) 3_566 .
Cu2 O4 H4 111(4) . .
C12 O5 Cu1 127.3(4) . .
Cu1 O6 H6A 133(7) . .
Cu1 O6 H6B 124(5) . .
H6A O6 H6B 102(8) . .
C12 O7 Cu2 129.9(4) . .
Cu2 O8 Cu1 78.30(13) . .
Cu2 O8 H8A 116(6) . .
Cu1 O8 H8A 111(5) . .
Cu2 O8 H8B 123(7) . .
Cu1 O8 H8B 127(7) . .
H8A O8 H8B 101(9) . .
O7 C12 O5 126.0(5) . .
O7 C12 C14 116.8(5) . .
O5 C12 C14 117.2(5) . .
C13 C13 S3 112.7(5) 3_565 .
C13 C13 H13A 109.0 3_565 .
S3 C13 H13A 109.0 . .
C13 C13 H13B 109.0 3_565 .
S3 C13 H13B 109.0 . .
H13A C13 H13B 107.8 . .
C12 C14 H14A 109.5 . .
C12 C14 H14B 109.5 . .
H14A C14 H14B 109.5 . .
C12 C14 H14C 109.5 . .
H14A C14 H14C 109.5 . .
H14B C14 H14C 109.5 . .

loop_
_geom_bond_atom_site_label_1
_geom_bond_atom_site_label_2
_geom_bond_distance
_geom_bond_site_symmetry_2
Cu1 O5 1.931(4) .
Cu1 O6 1.937(4) .
Cu1 O4 1.963(4) 1_655
Cu1 O4 1.976(4) 3_566
Cu1 O8 2.416(4) .
Cu1 Cu1 2.9753(13) 3_666
Cu1 Cu2 3.0378(7) .
Cu2 O7 1.932(4) .
Cu2 O7 1.932(4) 3_566
Cu2 O4 1.989(4) .
Cu2 O4 1.989(4) 3_566
Cu2 O8 2.395(4) .
Cu2 O8 2.395(4) 3_566
Cu2 Cu1 3.0378(7) 3_566
S3 O10 1.454(4) .
S3 O9 1.465(4) .
S3 O11 1.466(4) .
S3 C13 1.779(6) .
O4 Cu1 1.963(4) 1_455
O4 Cu1 1.976(4) 3_566
O4 H4 0.79(2) .
O5 C12 1.265(7) .
O6 H6A 0.80(2) .
O6 H6B 0.80(2) .
O7 C12 1.261(7) .
O8 H8A 0.797(15) .
O8 H8B 0.75(9) .
C12 C14 1.497(8) .
C13 C13 1.510(11) 3_565
C13 H13A 0.9900 .
C13 H13B 0.9900 .
C14 H14A 0.9800 .
C14 H14B 0.9800 .
C14 H14C 0.9800 .

loop_
_geom_hbond_atom_site_label_D
_geom_hbond_atom_site_label_H
_geom_hbond_atom_site_label_A
_geom_hbond_site_symmetry_A
_geom_hbond_distance_DA
_geom_hbond_distance_DH
_geom_hbond_distance_HA
_geom_hbond_angle_DHA
_geom_hbond_publ_flag
O4 H4 O10 2_455 2.738(6) 0.79(4) 1.95(4) 174(5) no
O6 H6A O9 1_655 2.735(6) 0.80(6) 1.93(7) 176(9) no
O6 H6B O11 . 2.768(6) 0.80(5) 1.97(5) 176(5) no
O8 H8A O9 . 2.799(6) 0.80(5) 2.07(6) 152(7) no
O8 H8B O11 2_555 2.913(6) 0.75(9) 2.18(9) 166(10) no

loop_
_geom_torsion_atom_site_label_1
_geom_torsion_atom_site_label_2
_geom_torsion_atom_site_label_3
_geom_torsion_atom_site_label_4
_geom_torsion
_geom_torsion_site_symmetry_4
Cu2 O7 C12 O5 -5.8(9) .
Cu2 O7 C12 C14 175.0(4) .
Cu1 O5 C12 O7 -2.0(9) .
Cu1 O5 C12 C14 177.2(4) .
O10 S3 C13 C13 178.2(6) 3_565
O9 S3 C13 C13 59.1(6) 3_565
O11 S3 C13 C13 -60.3(6) 3_565
